data_2213873
loop_
_publ_author_name
'Ya-Mei Pei'
'Chun-Shan Zhou'
'Xiang-Gao Meng'
'Li Wang'
'Chang-Lin Liu'

_publ_section_title
;Chlorido[<i>N</i>,<i>N</i>,<i>N</i>',<i>N</i>'-tetrakis(benzimidazol-2-ylmethyl)ethane-1,2-diamine]manganese(II)
 chloride monohydrate
;
_journal_coeditor_code LH2366
_journal_issue 6
_journal_name_full 'Acta Crystallographica Section E'
_journal_page_first m1571
_journal_page_last m1572
_journal_paper_doi 10.1107/S1600536807021034
_journal_volume 63
_journal_year 2007
_chemical_formula_iupac '[Mn Cl (C34 H32 N10)] Cl, H2 O'
_chemical_formula_moiety 'C34 H32 Cl Mn N10 +, Cl -, H2 O'
_chemical_formula_sum 'C34 H34 Cl2 Mn N10 O'
_chemical_formula_weight 724.55
_chemical_name_systematic
;
Chlorido[N,N,N',N'-tetrakis(benzimidazol-2-ylmethyl)ethane-1,2-
diamine]manganese(II) chloride monohydrate
;
_space_group_IT_number 2
_symmetry_cell_setting triclinic
_symmetry_space_group_name_Hall '-P 1'
_symmetry_space_group_name_H-M 'P -1'
_atom_sites_solution_hydrogens geom
_atom_sites_solution_primary direct
_atom_sites_solution_secondary difmap
_audit_creation_method SHELXL-97
_cell_angle_alpha 76.380(4)
_cell_angle_beta 84.743(4)
_cell_angle_gamma 77.753(4)
_cell_formula_units_Z 2
_cell_length_a 9.790(2)
_cell_length_b 12.657(3)
_cell_length_c 16.039(4)
_cell_measurement_reflns_used 8006
_cell_measurement_temperature 299(2)
_cell_measurement_theta_max 27.17
_cell_measurement_theta_min 2.35
_cell_volume 1885.8(8)
_computing_cell_refinement 'SAINT-Plus (Bruker, 2001)'
_computing_data_collection 'SMART (Bruker, 2001)'
_computing_data_reduction SAINT-Plus
_computing_molecular_graphics 'PLATON (Spek, 2003)'
_computing_publication_material PLATON
_computing_structure_refinement 'SHELXL97 (Sheldrick, 1997)'
_computing_structure_solution 'SHELXS97 (Sheldrick, 1997)'
_diffrn_ambient_temperature 298(2)
_diffrn_measured_fraction_theta_full 0.991
_diffrn_measured_fraction_theta_max 0.991
_diffrn_measurement_device_type 'Bruker SMART APEX CCD area-detector'
_diffrn_measurement_method '0.3\% wide \w exposures'
_diffrn_radiation_monochromator graphite
_diffrn_radiation_source 'fine focus sealed Siemens Mo tube'
_diffrn_radiation_type 'Mo k\a'
_diffrn_radiation_wavelength 0.71073
_diffrn_reflns_av_R_equivalents 0.0248
_diffrn_reflns_av_sigmaI/netI 0.0323
_diffrn_reflns_limit_h_max 12
_diffrn_reflns_limit_h_min -12
_diffrn_reflns_limit_k_max 16
_diffrn_reflns_limit_k_min -16
_diffrn_reflns_limit_l_max 20
_diffrn_reflns_limit_l_min -20
_diffrn_reflns_number 20876
_diffrn_reflns_theta_full 27.00
_diffrn_reflns_theta_max 27.00
_diffrn_reflns_theta_min 1.89
_exptl_absorpt_coefficient_mu 0.532
_exptl_absorpt_correction_T_max 0.9487
_exptl_absorpt_correction_T_min 0.9010
_exptl_absorpt_correction_type multi-scan
_exptl_absorpt_process_details '(SADABS; Sheldrick, 2001)'
_exptl_crystal_colour yellow
_exptl_crystal_density_diffrn 1.276
_exptl_crystal_density_method 'not measured'
_exptl_crystal_description block
_exptl_crystal_F_000 750
_exptl_crystal_size_max 0.20
_exptl_crystal_size_mid 0.10
_exptl_crystal_size_min 0.10
_refine_diff_density_max 0.407
_refine_diff_density_min -0.183
_refine_ls_extinction_method none
_refine_ls_goodness_of_fit_ref 1.056
_refine_ls_hydrogen_treatment mixed
_refine_ls_matrix_type full
_refine_ls_number_parameters 453
_refine_ls_number_reflns 8156
_refine_ls_number_restraints 7
_refine_ls_restrained_S_all 1.056
_refine_ls_R_factor_all 0.0554
_refine_ls_R_factor_gt 0.0452
_refine_ls_shift/su_max 0.003
_refine_ls_shift/su_mean 0.000
_refine_ls_structure_factor_coef Fsqd
_refine_ls_weighting_details 'calc w=1/[\s^2^(Fo^2^)+(0.0763P)^2^+0.1012P] where P=(Fo^2^+2Fc^2^)/3'
_refine_ls_weighting_scheme calc
_refine_ls_wR_factor_gt 0.1217
_refine_ls_wR_factor_ref 0.1266
_reflns_number_gt 6487
_reflns_number_total 8156
_reflns_threshold_expression I>2\s(I)
_cod_data_source_file lh2366.cif
_cod_data_source_block I
_cod_depositor_comments
;
The following automatic conversions were performed:
'_symmetry_cell_setting' value 'Triclinic' changed to 'triclinic'
according to '/home/saulius/struct/CIF-dictionaries/cif_core.dic'
dictionary named 'cif_core.dic' version 2.4.1 from 2010-06-29.

Automatic conversion script
Id: cif_fix_enum 1527 2010-12-29 10:47:43Z saulius 

The following automatic conversions were performed:

'_symmetry_cell_setting' value 'Triclinic' changed to 'triclinic'
according to /home/saulius/struct/CIF-dictionaries/cif_core.dic
dictionary named 'cif_core.dic' version 2.4.1 from 2010-06-29.

Automatic conversion script
Id: cif_fix_values 1715 2011-07-08 13:25:40Z adriana 
;
_cod_database_code 2213873
_cod_database_fobs_code 2213873

loop_
_symmetry_equiv_pos_as_xyz
'x, y, z'
'-x, -y, -z'

loop_
_atom_site_type_symbol
_atom_site_label
_atom_site_fract_x
_atom_site_fract_y
_atom_site_fract_z
_atom_site_U_iso_or_equiv
_atom_site_adp_type
_atom_site_calc_flag
_atom_site_refinement_flags
_atom_site_occupancy
Mn Mn1 0.87099(3) 0.97239(2) 0.217963(17) 0.03531(10) Uani d . 1
Cl Cl1 1.11136(6) 0.95010(5) 0.16532(4) 0.06023(17) Uani d . 1
Cl Cl2 0.55649(7) 0.70808(6) 0.54994(4) 0.06850(19) Uani d . 1
C C1 0.6092(2) 1.08254(18) 0.31676(14) 0.0442(5) Uani d . 1
H H1A 0.5343 1.0785 0.3607 0.053 Uiso calc R 1
H H1B 0.5801 1.1472 0.2713 0.053 Uiso calc R 1
C C2 0.7393(2) 1.09219(16) 0.35430(12) 0.0399(4) Uani d . 1
C C3 0.9568(2) 1.07967(16) 0.37531(12) 0.0402(4) Uani d . 1
C C4 1.1023(2) 1.0563(2) 0.37460(14) 0.0512(5) Uani d . 1
H H4 1.1551 1.0073 0.3434 0.061 Uiso calc R 1
C C5 1.1646(3) 1.1088(2) 0.42214(16) 0.0602(6) Uani d . 1
H H5 1.2617 1.0954 0.4224 0.072 Uiso calc R 1
C C6 1.0875(3) 1.1808(2) 0.46945(16) 0.0636(7) Uani d . 1
H H6 1.1344 1.2147 0.5003 0.076 Uiso calc R 1
C C7 0.9446(3) 1.2040(2) 0.47242(15) 0.0577(6) Uani d . 1
H H7 0.8932 1.2519 0.5050 0.069 Uiso calc R 1
C C8 0.8793(2) 1.15160(17) 0.42380(13) 0.0444(5) Uani d . 1
C C9 0.6374(2) 0.88249(17) 0.35197(13) 0.0433(5) Uani d . 1
H H9A 0.5498 0.8579 0.3533 0.052 Uiso calc R 1
H H9B 0.6440 0.9012 0.4065 0.052 Uiso calc R 1
C C10 0.7564(2) 0.79014(16) 0.34047(12) 0.0371(4) Uani d . 1
C C11 0.8914(2) 0.62402(17) 0.36215(14) 0.0454(5) Uani d . 1
C C12 0.9565(3) 0.5139(2) 0.38902(18) 0.0659(7) Uani d . 1
H H12 0.9187 0.4656 0.4337 0.079 Uiso calc R 1
C C13 1.0806(3) 0.4800(2) 0.3457(2) 0.0751(8) Uani d . 1
H H13 1.1271 0.4066 0.3614 0.090 Uiso calc R 1
C C14 1.1386(3) 0.5522(2) 0.2794(2) 0.0683(7) Uani d . 1
H H14 1.2226 0.5259 0.2521 0.082 Uiso calc R 1
C C15 1.0743(2) 0.66171(18) 0.25345(16) 0.0537(5) Uani d . 1
H H15 1.1128 0.7098 0.2089 0.064 Uiso calc R 1
C C16 0.9500(2) 0.69731(16) 0.29630(13) 0.0398(4) Uani d . 1
C C17 0.5418(2) 0.98934(19) 0.21419(14) 0.0471(5) Uani d . 1
H H17A 0.5241 1.0645 0.1796 0.056 Uiso calc R 1
H H17B 0.4533 0.9729 0.2405 0.056 Uiso calc R 1
C C18 0.6014(2) 0.90988(18) 0.15694(13) 0.0443(5) Uani d . 1
H H18A 0.6230 0.8350 0.1917 0.053 Uiso calc R 1
H H18B 0.5321 0.9120 0.1168 0.053 Uiso calc R 1
C C19 0.6979(3) 1.03940(18) 0.03887(14) 0.0526(5) Uani d . 1
H H19A 0.5974 1.0612 0.0336 0.063 Uiso calc R 1
H H19B 0.7389 1.0229 -0.0151 0.063 Uiso calc R 1
C C20 0.7528(2) 1.13286(16) 0.05581(12) 0.0415(4) Uani d . 1
C C21 0.8023(2) 1.29872(18) 0.03526(14) 0.0465(5) Uani d . 1
C C22 0.8184(3) 1.4076(2) 0.00745(17) 0.0625(6) Uani d . 1
H H22 0.7959 1.4478 -0.0477 0.075 Uiso calc R 1
C C23 0.8689(3) 1.4538(2) 0.0644(2) 0.0710(8) Uani d . 1
H H23 0.8777 1.5277 0.0482 0.085 Uiso calc R 1
C C24 0.9071(3) 1.3929(2) 0.14568(19) 0.0633(6) Uani d . 1
H H24 0.9438 1.4264 0.1819 0.076 Uiso calc R 1
C C25 0.8922(2) 1.28452(18) 0.17394(16) 0.0527(5) Uani d . 1
H H25 0.9180 1.2443 0.2285 0.063 Uiso calc R 1
C C26 0.8371(2) 1.23728(16) 0.11812(13) 0.0425(4) Uani d . 1
C C27 0.8169(2) 0.84426(19) 0.07694(14) 0.0471(5) Uani d . 1
H H27A 0.8430 0.7839 0.1261 0.057 Uiso calc R 1
H H27B 0.9024 0.8666 0.0503 0.057 Uiso calc R 1
C C28 0.7526(2) 0.80061(16) 0.01401(13) 0.0410(4) Uani d . 1
C C29 0.7187(2) 0.76308(17) -0.10898(13) 0.0431(4) Uani d . 1
C C30 0.7182(3) 0.7509(2) -0.19289(14) 0.0555(6) Uani d . 1
H H30 0.7730 0.7857 -0.2369 0.067 Uiso calc R 1
C C31 0.6319(3) 0.6843(2) -0.20722(17) 0.0619(7) Uani d . 1
H H31 0.6282 0.6742 -0.2625 0.074 Uiso calc R 1
C C32 0.5511(3) 0.6322(2) -0.14177(19) 0.0658(7) Uani d . 1
H H32 0.4940 0.5884 -0.1543 0.079 Uiso calc R 1
C C33 0.5523(3) 0.64310(19) -0.05903(17) 0.0554(6) Uani d . 1
H H33 0.4982 0.6070 -0.0152 0.067 Uiso calc R 1
C C34 0.6384(2) 0.71082(16) -0.04299(13) 0.0417(4) Uani d . 1
N N1 0.63796(16) 0.98180(13) 0.28227(10) 0.0377(3) Uani d . 1
N N2 0.72994(18) 0.93848(13) 0.10858(10) 0.0412(4) Uani d . 1
N N3 0.86515(17) 1.04362(13) 0.33155(10) 0.0395(4) Uani d . 1
N N4 0.7413(2) 1.15652(15) 0.40989(12) 0.0468(4) Uani d D 1
H H4A 0.6662(16) 1.1952(18) 0.4266(15) 0.056 Uiso d D 1
N N5 0.86186(16) 0.80181(13) 0.28470(10) 0.0373(3) Uani d . 1
N N6 0.76745(19) 0.68611(14) 0.38818(11) 0.0446(4) Uani d D 1
H H6A 0.709(2) 0.6652(19) 0.4270(12) 0.053 Uiso d D 1
N N7 0.80471(18) 1.13265(13) 0.12867(10) 0.0427(4) Uani d . 1
N N8 0.7508(2) 1.22867(15) -0.00237(11) 0.0490(4) Uani d D 1
H H8 0.712(2) 1.245(2) -0.0505(10) 0.059 Uiso d D 1
N N9 0.7908(2) 0.82004(15) -0.07105(11) 0.0469(4) Uani d D 1
H H9 0.845(2) 0.8612(17) -0.0990(14) 0.056 Uiso d D 1
N N10 0.66146(19) 0.73513(14) 0.03392(11) 0.0456(4) Uani d . 1
O O3 0.5832(2) 0.3045(2) 0.85843(11) 0.0745(5) Uani d D 1
H H3A 0.586(3) 0.312(3) 0.8063(7) 0.112 Uiso d D 1
H H3B 0.5049(19) 0.299(3) 0.8824(18) 0.112 Uiso d D 1

loop_
_atom_site_aniso_label
_atom_site_aniso_U_11
_atom_site_aniso_U_22
_atom_site_aniso_U_33
_atom_site_aniso_U_12
_atom_site_aniso_U_13
_atom_site_aniso_U_23
Mn1 0.04063(18) 0.03138(16) 0.03312(16) -0.00702(12) -0.00128(11) -0.00574(11)
Cl1 0.0523(3) 0.0513(3) 0.0703(4) -0.0121(3) 0.0189(3) -0.0064(3)
Cl2 0.0570(4) 0.0882(5) 0.0553(3) -0.0074(3) 0.0099(3) -0.0170(3)
C1 0.0394(11) 0.0460(11) 0.0481(11) -0.0003(9) -0.0046(9) -0.0185(9)
C2 0.0452(11) 0.0369(10) 0.0366(10) -0.0053(8) -0.0031(8) -0.0084(8)
C3 0.0464(11) 0.0397(10) 0.0345(9) -0.0139(8) -0.0067(8) -0.0017(8)
C4 0.0468(12) 0.0569(13) 0.0478(12) -0.0118(10) -0.0042(9) -0.0051(10)
C5 0.0531(14) 0.0727(17) 0.0561(14) -0.0267(12) -0.0152(11) 0.0009(12)
C6 0.0824(19) 0.0700(16) 0.0481(13) -0.0398(14) -0.0201(12) -0.0034(12)
C7 0.0789(18) 0.0573(14) 0.0452(12) -0.0247(12) -0.0061(11) -0.0163(10)
C8 0.0563(13) 0.0393(11) 0.0389(10) -0.0149(9) -0.0054(9) -0.0048(8)
C9 0.0391(10) 0.0445(11) 0.0432(11) -0.0063(8) 0.0037(8) -0.0075(9)
C10 0.0390(10) 0.0377(10) 0.0356(9) -0.0104(8) -0.0039(8) -0.0068(8)
C11 0.0505(12) 0.0365(10) 0.0476(11) -0.0100(9) -0.0074(9) -0.0028(9)
C12 0.0762(18) 0.0393(12) 0.0729(17) -0.0086(12) -0.0054(14) 0.0040(11)
C13 0.0788(19) 0.0382(13) 0.096(2) 0.0074(12) -0.0110(16) -0.0050(13)
C14 0.0573(15) 0.0476(14) 0.093(2) 0.0070(11) -0.0019(14) -0.0183(13)
C15 0.0504(13) 0.0423(12) 0.0657(14) -0.0062(10) 0.0041(11) -0.0116(10)
C16 0.0417(11) 0.0338(10) 0.0437(10) -0.0061(8) -0.0065(8) -0.0077(8)
C17 0.0404(11) 0.0544(13) 0.0483(12) -0.0034(9) -0.0109(9) -0.0173(10)
C18 0.0443(11) 0.0480(12) 0.0447(11) -0.0096(9) -0.0098(9) -0.0147(9)
C19 0.0736(15) 0.0485(12) 0.0380(11) -0.0147(11) -0.0132(10) -0.0077(9)
C20 0.0458(11) 0.0396(10) 0.0364(10) -0.0058(8) -0.0017(8) -0.0055(8)
C21 0.0452(11) 0.0431(11) 0.0471(11) -0.0076(9) -0.0034(9) -0.0021(9)
C22 0.0679(16) 0.0460(13) 0.0659(15) -0.0157(12) -0.0068(12) 0.0078(11)
C23 0.0720(17) 0.0419(13) 0.097(2) -0.0219(12) -0.0014(15) -0.0019(13)
C24 0.0687(16) 0.0483(13) 0.0801(18) -0.0223(12) -0.0067(13) -0.0173(12)
C25 0.0590(14) 0.0447(12) 0.0568(13) -0.0165(10) -0.0105(11) -0.0072(10)
C26 0.0424(11) 0.0338(10) 0.0484(11) -0.0069(8) -0.0023(9) -0.0039(8)
C27 0.0489(12) 0.0522(12) 0.0458(11) -0.0121(10) -0.0053(9) -0.0187(9)
C28 0.0456(11) 0.0391(10) 0.0404(10) -0.0081(9) -0.0016(8) -0.0132(8)
C29 0.0447(11) 0.0412(11) 0.0437(11) -0.0019(9) -0.0034(9) -0.0155(9)
C30 0.0649(15) 0.0576(14) 0.0414(11) 0.0023(11) -0.0043(10) -0.0176(10)
C31 0.0724(16) 0.0589(15) 0.0555(14) 0.0136(12) -0.0259(13) -0.0302(12)
C32 0.0642(16) 0.0579(15) 0.0855(19) -0.0012(12) -0.0214(14) -0.0383(14)
C33 0.0572(14) 0.0483(13) 0.0681(15) -0.0134(10) -0.0035(11) -0.0245(11)
C34 0.0443(11) 0.0369(10) 0.0460(11) -0.0045(8) -0.0033(8) -0.0158(8)
N1 0.0355(8) 0.0378(8) 0.0400(8) -0.0033(6) -0.0066(6) -0.0105(7)
N2 0.0529(10) 0.0391(9) 0.0338(8) -0.0118(7) -0.0049(7) -0.0090(7)
N3 0.0397(9) 0.0416(9) 0.0375(8) -0.0056(7) -0.0044(7) -0.0102(7)
N4 0.0511(11) 0.0439(10) 0.0479(10) -0.0054(8) -0.0010(8) -0.0188(8)
N5 0.0372(8) 0.0330(8) 0.0390(8) -0.0044(6) -0.0004(7) -0.0056(6)
N6 0.0498(10) 0.0395(9) 0.0425(9) -0.0140(8) 0.0025(8) -0.0022(7)
N7 0.0531(10) 0.0352(9) 0.0397(9) -0.0092(7) -0.0082(7) -0.0052(7)
N8 0.0589(11) 0.0450(10) 0.0383(9) -0.0088(8) -0.0103(8) 0.0022(8)
N9 0.0548(11) 0.0498(10) 0.0406(9) -0.0203(8) 0.0070(8) -0.0133(8)
N10 0.0553(10) 0.0448(10) 0.0411(9) -0.0174(8) 0.0031(8) -0.0134(7)
O3 0.0684(12) 0.1107(16) 0.0462(9) -0.0287(11) -0.0056(8) -0.0102(10)

loop_
_atom_type_symbol
_atom_type_description
_atom_type_scat_dispersion_real
_atom_type_scat_dispersion_imag
_atom_type_scat_source
C C 0.0033 0.0016 'International Tables Vol C Tables 4.2.6.8 and 6.1.1.4'
H H 0.0000 0.0000 'International Tables Vol C Tables 4.2.6.8 and 6.1.1.4'
N N 0.0061 0.0033 'International Tables Vol C Tables 4.2.6.8 and 6.1.1.4'
O O 0.0106 0.0060 'International Tables Vol C Tables 4.2.6.8 and 6.1.1.4'
Cl Cl 0.1484 0.1585 'International Tables Vol C Tables 4.2.6.8 and 6.1.1.4'
Mn Mn 0.3368 0.7283 'International Tables Vol C Tables 4.2.6.8 and 6.1.1.4'

loop_
_geom_angle_atom_site_label_1
_geom_angle_atom_site_label_2
_geom_angle_atom_site_label_3
_geom_angle
_geom_angle_publ_flag
N5 Mn1 N7 156.40(6) yes
N5 Mn1 N3 98.35(6) yes
N7 Mn1 N3 95.05(6) yes
N5 Mn1 N1 74.97(6) yes
N7 Mn1 N1 90.68(6) yes
N3 Mn1 N1 72.89(6) yes
N5 Mn1 Cl1 100.73(4) yes
N7 Mn1 Cl1 94.39(5) yes
N3 Mn1 Cl1 105.02(5) yes
N1 Mn1 Cl1 174.68(4) yes
N5 Mn1 N2 85.00(6) yes
N7 Mn1 N2 73.08(6) yes
N3 Mn1 N2 145.62(6) yes
N1 Mn1 N2 75.08(6) yes
Cl1 Mn1 N2 107.93(5) yes
N1 C1 C2 108.90(16) no
N1 C1 H1A 109.9 no
C2 C1 H1A 109.9 no
N1 C1 H1B 109.9 no
C2 C1 H1B 109.9 no
H1A C1 H1B 108.3 no
N3 C2 N4 112.98(18) no
N3 C2 C1 122.85(17) no
N4 C2 C1 124.03(18) no
C4 C3 C8 120.7(2) no
C4 C3 N3 130.4(2) no
C8 C3 N3 108.90(18) no
C5 C4 C3 117.0(2) no
C5 C4 H4 121.5 no
C3 C4 H4 121.5 no
C4 C5 C6 122.1(2) no
C4 C5 H5 119.0 no
C6 C5 H5 119.0 no
C7 C6 C5 122.2(2) no
C7 C6 H6 118.9 no
C5 C6 H6 118.9 no
C6 C7 C8 116.5(2) no
C6 C7 H7 121.7 no
C8 C7 H7 121.7 no
N4 C8 C3 105.75(18) no
N4 C8 C7 132.8(2) no
C3 C8 C7 121.5(2) no
N1 C9 C10 111.66(16) no
N1 C9 H9A 109.3 no
C10 C9 H9A 109.3 no
N1 C9 H9B 109.3 no
C10 C9 H9B 109.3 no
H9A C9 H9B 107.9 no
N5 C10 N6 112.84(17) no
N5 C10 C9 124.15(17) no
N6 C10 C9 123.00(17) no
N6 C11 C12 132.7(2) no
N6 C11 C16 105.43(17) no
C12 C11 C16 121.9(2) no
C13 C12 C11 116.3(2) no
C13 C12 H12 121.9 no
C11 C12 H12 121.9 no
C12 C13 C14 122.2(2) no
C12 C13 H13 118.9 no
C14 C13 H13 118.9 no
C15 C14 C13 121.4(2) no
C15 C14 H14 119.3 no
C13 C14 H14 119.3 no
C14 C15 C16 117.3(2) no
C14 C15 H15 121.4 no
C16 C15 H15 121.4 no
C15 C16 N5 130.39(19) no
C15 C16 C11 121.03(19) no
N5 C16 C11 108.57(18) no
N1 C17 C18 111.77(17) no
N1 C17 H17A 109.3 no
C18 C17 H17A 109.3 no
N1 C17 H17B 109.3 no
C18 C17 H17B 109.3 no
H17A C17 H17B 107.9 no
N2 C18 C17 111.39(17) no
N2 C18 H18A 109.4 no
C17 C18 H18A 109.4 no
N2 C18 H18B 109.4 no
C17 C18 H18B 109.4 no
H18A C18 H18B 108.0 no
N2 C19 C20 111.61(17) no
N2 C19 H19A 109.3 no
C20 C19 H19A 109.3 no
N2 C19 H19B 109.3 no
C20 C19 H19B 109.3 no
H19A C19 H19B 108.0 no
N7 C20 N8 112.80(18) no
N7 C20 C19 124.59(18) no
N8 C20 C19 122.59(18) no
N8 C21 C22 133.0(2) no
N8 C21 C26 105.36(18) no
C22 C21 C26 121.6(2) no
C23 C22 C21 117.3(2) no
C23 C22 H22 121.4 no
C21 C22 H22 121.4 no
C22 C23 C24 121.6(2) no
C22 C23 H23 119.2 no
C24 C23 H23 119.2 no
C25 C24 C23 121.7(2) no
C25 C24 H24 119.2 no
C23 C24 H24 119.2 no
C24 C25 C26 117.6(2) no
C24 C25 H25 121.2 no
C26 C25 H25 121.2 no
C25 C26 N7 131.23(19) no
C25 C26 C21 120.19(19) no
N7 C26 C21 108.58(18) no
N2 C27 C28 116.69(18) no
N2 C27 H27A 108.1 no
C28 C27 H27A 108.1 no
N2 C27 H27B 108.1 no
C28 C27 H27B 108.1 no
H27A C27 H27B 107.3 no
N10 C28 N9 112.32(18) no
N10 C28 C27 125.14(18) no
N9 C28 C27 122.42(18) no
N9 C29 C34 105.17(17) no
N9 C29 C30 132.7(2) no
C34 C29 C30 122.1(2) no
C31 C30 C29 116.4(2) no
C31 C30 H30 121.8 no
C29 C30 H30 121.8 no
C30 C31 C32 121.8(2) no
C30 C31 H31 119.1 no
C32 C31 H31 119.1 no
C33 C32 C31 122.0(2) no
C33 C32 H32 119.0 no
C31 C32 H32 119.0 no
C32 C33 C34 117.2(2) no
C32 C33 H33 121.4 no
C34 C33 H33 121.4 no
C29 C34 N10 110.07(17) no
C29 C34 C33 120.5(2) no
N10 C34 C33 129.5(2) no
C1 N1 C9 110.72(16) no
C1 N1 C17 111.94(16) no
C9 N1 C17 112.47(16) no
C1 N1 Mn1 105.12(12) no
C9 N1 Mn1 108.33(11) no
C17 N1 Mn1 107.90(12) no
C27 N2 C18 112.46(16) no
C27 N2 C19 112.10(16) no
C18 N2 C19 111.78(17) no
C27 N2 Mn1 105.26(12) no
C18 N2 Mn1 104.54(11) no
C19 N2 Mn1 110.21(12) no
C2 N3 C3 105.15(16) no
C2 N3 Mn1 113.98(13) no
C3 N3 Mn1 138.25(13) no
C2 N4 C8 107.21(17) no
C2 N4 H4A 121.2(17) no
C8 N4 H4A 131.3(17) no
C10 N5 C16 105.76(16) no
C10 N5 Mn1 115.66(12) no
C16 N5 Mn1 137.62(13) no
C10 N6 C11 107.40(16) no
C10 N6 H6A 124.5(17) no
C11 N6 H6A 128.1(17) no
C20 N7 C26 105.59(16) no
C20 N7 Mn1 118.21(13) no
C26 N7 Mn1 133.69(13) no
C20 N8 C21 107.65(17) no
C20 N8 H8 124.6(17) no
C21 N8 H8 127.0(17) no
C28 N9 C29 107.41(17) no
C28 N9 H9 129.4(17) no
C29 N9 H9 123.1(17) no
C28 N10 C34 105.03(17) no
H3A O3 H3B 114.4(18) no

loop_
_geom_bond_atom_site_label_1
_geom_bond_atom_site_label_2
_geom_bond_distance
_geom_bond_publ_flag
Mn1 N5 2.1889(16) no
Mn1 N7 2.1978(17) no
Mn1 N3 2.2063(17) no
Mn1 N1 2.4071(17) no
Mn1 Cl1 2.4078(8) no
Mn1 N2 2.4938(17) no
C1 N1 1.470(3) no
C1 C2 1.497(3) no
C1 H1A 0.9700 no
C1 H1B 0.9700 no
C2 N3 1.316(3) no
C2 N4 1.345(3) no
C3 C4 1.392(3) no
C3 C8 1.393(3) no
C3 N3 1.395(2) no
C4 C5 1.375(3) no
C4 H4 0.9300 no
C5 C6 1.380(4) no
C5 H5 0.9300 no
C6 C7 1.366(4) no
C6 H6 0.9300 no
C7 C8 1.404(3) no
C7 H7 0.9300 no
C8 N4 1.376(3) no
C9 N1 1.473(3) no
C9 C10 1.497(3) no
C9 H9A 0.9700 no
C9 H9B 0.9700 no
C10 N5 1.312(2) no
C10 N6 1.346(2) no
C11 N6 1.386(3) no
C11 C12 1.388(3) no
C11 C16 1.399(3) no
C12 C13 1.381(4) no
C12 H12 0.9300 no
C13 C14 1.393(4) no
C13 H13 0.9300 no
C14 C15 1.377(3) no
C14 H14 0.9300 no
C15 C16 1.384(3) no
C15 H15 0.9300 no
C16 N5 1.399(2) no
C17 N1 1.479(3) no
C17 C18 1.511(3) no
C17 H17A 0.9700 no
C17 H17B 0.9700 no
C18 N2 1.482(3) no
C18 H18A 0.9700 no
C18 H18B 0.9700 no
C19 N2 1.484(3) no
C19 C20 1.487(3) no
C19 H19A 0.9700 no
C19 H19B 0.9700 no
C20 N7 1.315(3) no
C20 N8 1.342(3) no
C21 N8 1.379(3) no
C21 C22 1.383(3) no
C21 C26 1.404(3) no
C22 C23 1.370(4) no
C22 H22 0.9300 no
C23 C24 1.388(4) no
C23 H23 0.9300 no
C24 C25 1.375(3) no
C24 H24 0.9300 no
C25 C26 1.388(3) no
C25 H25 0.9300 no
C26 N7 1.395(3) no
C27 N2 1.476(3) no
C27 C28 1.499(3) no
C27 H27A 0.9700 no
C27 H27B 0.9700 no
C28 N10 1.312(3) no
C28 N9 1.360(3) no
C29 N9 1.374(3) no
C29 C34 1.384(3) no
C29 C30 1.391(3) no
C30 C31 1.380(4) no
C30 H30 0.9300 no
C31 C32 1.381(4) no
C31 H31 0.9300 no
C32 C33 1.367(4) no
C32 H32 0.9300 no
C33 C34 1.401(3) no
C33 H33 0.9300 no
C34 N10 1.388(3) no
N4 H4A 0.851(10) no
N6 H6A 0.843(10) no
N8 H8 0.855(10) no
N9 H9 0.847(10) no
O3 H3A 0.819(10) no
O3 H3B 0.835(10) no

loop_
_geom_hbond_atom_site_label_D
_geom_hbond_atom_site_label_H
_geom_hbond_atom_site_label_A
_geom_hbond_site_symmetry_A
_geom_hbond_distance_DH
_geom_hbond_distance_HA
_geom_hbond_distance_DA
_geom_hbond_angle_DHA
_geom_hbond_publ_flag
O3 H3B N10 2_666 0.835(10) 2.065(11) 2.884(3) 167(3) yes
N4 H4A Cl2 2_676 0.851(10) 2.308(11) 3.147(2) 169(2) yes
N8 H8 O3 1_564 0.855(10) 1.922(12) 2.755(3) 164(2) yes
N9 H9 Cl1 2_775 0.847(10) 2.485(15) 3.242(2) 149(2) yes
C19 H19B Cl1 2_775 0.97 2.69 3.607(3) 157.4 yes
N6 H6A Cl2 . 0.843(10) 2.454(16) 3.1920(19) 147(2) yes

loop_
_geom_torsion_atom_site_label_1
_geom_torsion_atom_site_label_2
_geom_torsion_atom_site_label_3
_geom_torsion_atom_site_label_4
_geom_torsion
_geom_torsion_publ_flag
N1 C1 C2 N3 22.5(3) no
N1 C1 C2 N4 -162.06(19) no
C8 C3 C4 C5 -1.2(3) no
N3 C3 C4 C5 177.1(2) no
C3 C4 C5 C6 0.6(3) no
C4 C5 C6 C7 0.4(4) no
C5 C6 C7 C8 -0.8(4) no
C4 C3 C8 N4 179.73(19) no
N3 C3 C8 N4 1.1(2) no
C4 C3 C8 C7 0.9(3) no
N3 C3 C8 C7 -177.77(18) no
C6 C7 C8 N4 -178.3(2) no
C6 C7 C8 C3 0.1(3) no
N1 C9 C10 N5 11.4(3) no
N1 C9 C10 N6 -170.01(18) no
N6 C11 C12 C13 178.6(3) no
C16 C11 C12 C13 -1.5(4) no
C11 C12 C13 C14 0.7(4) no
C12 C13 C14 C15 -0.2(5) no
C13 C14 C15 C16 0.4(4) no
C14 C15 C16 N5 -179.9(2) no
C14 C15 C16 C11 -1.2(3) no
N6 C11 C16 C15 -178.22(19) no
C12 C11 C16 C15 1.8(3) no
N6 C11 C16 N5 0.8(2) no
C12 C11 C16 N5 -179.2(2) no
N1 C17 C18 N2 -64.5(2) no
N2 C19 C20 N7 -9.5(3) no
N2 C19 C20 N8 172.27(19) no
N8 C21 C22 C23 177.2(2) no
C26 C21 C22 C23 -0.5(4) no
C21 C22 C23 C24 2.3(4) no
C22 C23 C24 C25 -2.1(4) no
C23 C24 C25 C26 0.0(4) no
C24 C25 C26 N7 -177.3(2) no
C24 C25 C26 C21 1.7(3) no
N8 C21 C26 C25 -179.8(2) no
C22 C21 C26 C25 -1.4(3) no
N8 C21 C26 N7 -0.6(2) no
C22 C21 C26 N7 177.7(2) no
N2 C27 C28 N10 -78.5(3) no
N2 C27 C28 N9 105.8(2) no
N9 C29 C30 C31 179.0(2) no
C34 C29 C30 C31 0.6(3) no
C29 C30 C31 C32 -0.3(3) no
C30 C31 C32 C33 -0.3(4) no
C31 C32 C33 C34 0.7(4) no
N9 C29 C34 N10 -0.2(2) no
C30 C29 C34 N10 178.56(19) no
N9 C29 C34 C33 -178.98(19) no
C30 C29 C34 C33 -0.2(3) no
C32 C33 C34 C29 -0.4(3) no
C32 C33 C34 N10 -178.9(2) no
C2 C1 N1 C9 77.9(2) no
C2 C1 N1 C17 -155.78(17) no
C2 C1 N1 Mn1 -38.91(18) no
C10 C9 N1 C1 -136.64(17) no
C10 C9 N1 C17 97.29(19) no
C10 C9 N1 Mn1 -21.87(19) no
C18 C17 N1 C1 158.62(18) no
C18 C17 N1 C9 -76.0(2) no
C18 C17 N1 Mn1 43.4(2) no
N5 Mn1 N1 C1 138.30(13) no
N7 Mn1 N1 C1 -60.67(12) no
N3 Mn1 N1 C1 34.40(12) no
Cl1 Mn1 N1 C1 101.9(5) no
N2 Mn1 N1 C1 -132.95(13) no
N5 Mn1 N1 C9 19.90(12) no
N7 Mn1 N1 C9 -179.07(12) no
N3 Mn1 N1 C9 -83.99(13) no
Cl1 Mn1 N1 C9 -16.4(5) no
N2 Mn1 N1 C9 108.66(13) no
N5 Mn1 N1 C17 -102.10(13) no
N7 Mn1 N1 C17 58.93(13) no
N3 Mn1 N1 C17 154.01(14) no
Cl1 Mn1 N1 C17 -138.5(4) no
N2 Mn1 N1 C17 -13.35(12) no
C28 C27 N2 C18 62.6(2) no
C28 C27 N2 C19 -64.3(2) no
C28 C27 N2 Mn1 175.86(15) no
C17 C18 N2 C27 159.79(17) no
C17 C18 N2 C19 -73.1(2) no
C17 C18 N2 Mn1 46.13(18) no
C20 C19 N2 C27 -119.4(2) no
C20 C19 N2 C18 113.2(2) no
C20 C19 N2 Mn1 -2.6(2) no
N5 Mn1 N2 C27 -59.88(13) no
N7 Mn1 N2 C27 128.99(13) no
N3 Mn1 N2 C27 -157.38(12) no
N1 Mn1 N2 C27 -135.62(13) no
Cl1 Mn1 N2 C27 39.81(13) no
N5 Mn1 N2 C18 58.80(12) no
N7 Mn1 N2 C18 -112.34(13) no
N3 Mn1 N2 C18 -38.70(17) no
N1 Mn1 N2 C18 -16.95(12) no
Cl1 Mn1 N2 C18 158.48(11) no
N5 Mn1 N2 C19 179.06(14) no
N7 Mn1 N2 C19 7.92(14) no
N3 Mn1 N2 C19 81.56(17) no
N1 Mn1 N2 C19 103.31(14) no
Cl1 Mn1 N2 C19 -81.26(14) no
N4 C2 N3 C3 -0.4(2) no
C1 C2 N3 C3 175.43(18) no
N4 C2 N3 Mn1 -165.50(13) no
C1 C2 N3 Mn1 10.3(2) no
C4 C3 N3 C2 -178.9(2) no
C8 C3 N3 C2 -0.4(2) no
C4 C3 N3 Mn1 -19.6(3) no
C8 C3 N3 Mn1 158.89(15) no
N5 Mn1 N3 C2 -95.69(14) no
N7 Mn1 N3 C2 64.83(14) no
N1 Mn1 N3 C2 -24.33(13) no
Cl1 Mn1 N3 C2 160.76(13) no
N2 Mn1 N3 C2 -2.3(2) no
N5 Mn1 N3 C3 106.22(19) no
N7 Mn1 N3 C3 -93.26(19) no
N1 Mn1 N3 C3 177.6(2) no
Cl1 Mn1 N3 C3 2.7(2) no
N2 Mn1 N3 C3 -160.41(16) no
N3 C2 N4 C8 1.1(2) no
C1 C2 N4 C8 -174.68(19) no
C3 C8 N4 C2 -1.3(2) no
C7 C8 N4 C2 177.4(2) no
N6 C10 N5 C16 -0.1(2) no
C9 C10 N5 C16 178.61(18) no
N6 C10 N5 Mn1 -170.87(13) no
C9 C10 N5 Mn1 7.8(2) no
C15 C16 N5 C10 178.4(2) no
C11 C16 N5 C10 -0.4(2) no
C15 C16 N5 Mn1 -13.9(4) no
C11 C16 N5 Mn1 167.21(15) no
N7 Mn1 N5 C10 -69.2(2) no
N3 Mn1 N5 C10 54.70(14) no
N1 Mn1 N5 C10 -14.98(13) no
Cl1 Mn1 N5 C10 161.82(13) no
N2 Mn1 N5 C10 -90.85(14) no
N7 Mn1 N5 C16 123.9(2) no
N3 Mn1 N5 C16 -112.11(19) no
N1 Mn1 N5 C16 178.2(2) no
Cl1 Mn1 N5 C16 -5.0(2) no
N2 Mn1 N5 C16 102.34(19) no
N5 C10 N6 C11 0.6(2) no
C9 C10 N6 C11 -178.14(18) no
C12 C11 N6 C10 179.1(3) no
C16 C11 N6 C10 -0.8(2) no
N8 C20 N7 C26 1.1(2) no
C19 C20 N7 C26 -177.2(2) no
N8 C20 N7 Mn1 -163.37(14) no
C19 C20 N7 Mn1 18.3(3) no
C25 C26 N7 C20 178.8(2) no
C21 C26 N7 C20 -0.3(2) no
C25 C26 N7 Mn1 -20.3(4) no
C21 C26 N7 Mn1 160.69(15) no
N5 Mn1 N7 C20 -35.9(3) no
N3 Mn1 N7 C20 -160.38(15) no
N1 Mn1 N7 C20 -87.50(15) no
Cl1 Mn1 N7 C20 94.09(15) no
N2 Mn1 N7 C20 -13.33(15) no
N5 Mn1 N7 C26 165.01(17) no
N3 Mn1 N7 C26 40.50(19) no
N1 Mn1 N7 C26 113.38(19) no
Cl1 Mn1 N7 C26 -65.03(19) no
N2 Mn1 N7 C26 -172.4(2) no
N7 C20 N8 C21 -1.5(3) no
C19 C20 N8 C21 176.9(2) no
C22 C21 N8 C20 -176.8(3) no
C26 C21 N8 C20 1.2(2) no
N10 C28 N9 C29 0.1(2) no
C27 C28 N9 C29 176.31(19) no
C34 C29 N9 C28 0.1(2) no
C30 C29 N9 C28 -178.5(2) no
N9 C28 N10 C34 -0.3(2) no
C27 C28 N10 C34 -176.32(19) no
C29 C34 N10 C28 0.3(2) no
C33 C34 N10 C28 178.9(2) no
